data_8107497
loop_
_publ_author_name
'Xiong, Xin-Ting'
'Xiao, Pan-Lei'
'Ou-Yang, Xiao-Hui'
'Nie, Xu-Liang'
'Song, Xiu-Ying'

_publ_section_title
;
 Crystal structure of 2-methoxy-4-(methoxy-carbonyl)phenyl
 2-chloro-4-fluorobenzoate, C16H12ClFO5
;
_journal_issue 3
_journal_name_full 'Zeitschrift f\"ur Kristallographie - New Crystal Structures'
_journal_page_first 571
_journal_page_last 573
_journal_paper_doi 10.1515/ncrs-2023-0092
_journal_volume 238
_journal_year 2023
_chemical_formula_sum 'C16 H12 Cl F O5'
_chemical_formula_weight 338.71
_chemical_name_systematic '2-methoxy-4-(methoxycarbonyl)phenyl 2-chloro-4-fluorobenzoate'
_space_group_crystal_system monoclinic
_space_group_IT_number 14
_space_group_name_Hall '-P 2ybc'
_space_group_name_H-M_alt 'P 1 21/c 1'
_atom_sites_solution_hydrogens geom
_audit_creation_method SHELXL-2014/7
_cell_angle_alpha 90
_cell_angle_beta 111.174(5)
_cell_angle_gamma 90
_cell_formula_units_Z 4
_cell_length_a 14.7536(6)
_cell_length_b 7.8281(3)
_cell_length_c 14.0501(7)
_cell_measurement_reflns_used 2822
_cell_measurement_temperature 293(2)
_cell_measurement_theta_max 28.97
_cell_measurement_theta_min 2.21
_cell_volume 1513.13(12)
_computing_cell_refinement 'APEX2, SAINT and SADABS [1]'
_computing_data_collection 'APEX2, SAINT and SADABS [1]'
_computing_data_reduction 'APEX2, SAINT and SADABS [1]'
_computing_molecular_graphics 'Diamond 4.0 [4]'
_computing_publication_material 'SHELXL-2019/1 (Sheldrick, 2019) [3]'
_computing_structure_refinement 'SHELXL-2019/1 (Sheldrick, 2019) [3]'
_computing_structure_solution 'XT, VERSION 2018/2 [2]'
_diffrn_ambient_temperature 293(2)
_diffrn_measured_fraction_theta_full 0.997
_diffrn_measured_fraction_theta_max 0.998
_diffrn_measurement_device_type 'Bruker APEX-II CCD'
_diffrn_measurement_method '\f and \w scans'
_diffrn_radiation_monochromator graphite
_diffrn_radiation_source 'sealed tube'
_diffrn_radiation_type MoK\a
_diffrn_radiation_wavelength 0.71073
_diffrn_reflns_av_R_equivalents 0.0167
_diffrn_reflns_av_unetI/netI 0.0261
_diffrn_reflns_Laue_measured_fraction_full 0.997
_diffrn_reflns_Laue_measured_fraction_max 0.998
_diffrn_reflns_limit_h_max 17
_diffrn_reflns_limit_h_min -17
_diffrn_reflns_limit_k_max 9
_diffrn_reflns_limit_k_min -6
_diffrn_reflns_limit_l_max 17
_diffrn_reflns_limit_l_min -15
_diffrn_reflns_number 6080
_diffrn_reflns_point_group_measured_fraction_full 0.997
_diffrn_reflns_point_group_measured_fraction_max 0.998
_diffrn_reflns_theta_full 25.242
_diffrn_reflns_theta_max 25.498
_diffrn_reflns_theta_min 3.434
_exptl_absorpt_coefficient_mu 0.286
_exptl_crystal_colour COLORLESS
_exptl_crystal_density_diffrn 1.487
_exptl_crystal_description BLOCK
_exptl_crystal_F_000 696
_exptl_crystal_size_max 0.210
_exptl_crystal_size_mid 0.160
_exptl_crystal_size_min 0.130
_refine_diff_density_max 0.174
_refine_diff_density_min -0.191
_refine_diff_density_rms 0.036
_refine_ls_extinction_coef 0.0056(7)
_refine_ls_extinction_expression Fc^*^=kFc[1+0.001xFc^2^\l^3^/sin(2\q)]^-1/4^
_refine_ls_extinction_method 'SHELXL-2014/7 (Sheldrick 2014'
_refine_ls_goodness_of_fit_ref 1.022
_refine_ls_hydrogen_treatment constr
_refine_ls_matrix_type full
_refine_ls_number_parameters 211
_refine_ls_number_reflns 2822
_refine_ls_number_restraints 0
_refine_ls_restrained_S_all 1.022
_refine_ls_R_factor_all 0.0465
_refine_ls_R_factor_gt 0.0367
_refine_ls_shift/su_max 0.000
_refine_ls_shift/su_mean 0.000
_refine_ls_structure_factor_coef Fsqd
_refine_ls_weighting_details 'w=1/[\s^2^(Fo^2^)+(0.0339P)^2^+0.4884P] where P=(Fo^2^+2Fc^2^)/3'
_refine_ls_weighting_scheme calc
_refine_ls_wR_factor_gt 0.0806
_refine_ls_wR_factor_ref 0.0865
_reflns_Friedel_coverage 0.000
_reflns_Friedel_fraction_full .
_reflns_Friedel_fraction_max .
_reflns_number_gt 2363
_reflns_number_total 2822
_reflns_threshold_expression 'I > 2\s(I)'
_cod_data_source_file suppl_j_ncrs-2023-0092_suppl_001.cif
_cod_data_source_block YXG-CF-Cl_auto
_cod_original_sg_symbol_H-M 'P 21/c'
_cod_database_code 8107497
_shelx_shelxl_version_number 2014/7
_shelx_space_group_comment
;
The symmetry employed for this shelxl refinement is uniquely defined
by the following loop, which should always be used as a source of
symmetry information in preference to the above space-group names.
They are only intended as comments.
;
_shelx_estimated_absorpt_t_min 0.942
_shelx_estimated_absorpt_t_max 0.964
_publcif_funding_html
;
;

loop_
_space_group_symop_operation_xyz
'x, y, z'
'-x, y+1/2, -z+1/2'
'-x, -y, -z'
'x, -y-1/2, z-1/2'

loop_
_atom_site_label
_atom_site_type_symbol
_atom_site_fract_x
_atom_site_fract_y
_atom_site_fract_z
_atom_site_U_iso_or_equiv
_atom_site_adp_type
_atom_site_occupancy
_atom_site_site_symmetry_order
_atom_site_calc_flag
_atom_site_refinement_flags_posn
_atom_site_refinement_flags_adp
_atom_site_refinement_flags_occupancy
_atom_site_disorder_assembly
_atom_site_disorder_group
C1 C 0.76644(15) 0.9570(3) 0.08987(18) 0.0672(7) Uani 1 1 d . . . . .
H1A H 0.8002 0.8606 0.0764 0.101 Uiso 1 1 calc R U . . .
H1B H 0.8091 1.0186 0.1478 0.101 Uiso 1 1 calc R U . . .
H1C H 0.7455 1.0308 0.0313 0.101 Uiso 1 1 calc R U . . .
C2 C 0.60911(13) 0.8369(2) 0.03095(15) 0.0414(4) Uani 1 1 d . . . . .
C3 C 0.53025(12) 0.7670(2) 0.06189(13) 0.0364(4) Uani 1 1 d . . . . .
C4 C 0.53905(13) 0.7536(3) 0.16331(13) 0.0415(4) Uani 1 1 d . . . . .
H4 H 0.5937 0.7970 0.2146 0.050 Uiso 1 1 calc R U . . .
C5 C 0.46630(13) 0.6756(3) 0.18803(14) 0.0429(5) Uani 1 1 d . . . . .
H5 H 0.4724 0.6645 0.2560 0.052 Uiso 1 1 calc R U . . .
C6 C 0.38527(12) 0.6146(2) 0.11191(13) 0.0369(4) Uani 1 1 d . . . . .
C7 C 0.37411(12) 0.6290(2) 0.00935(14) 0.0401(4) Uani 1 1 d . . . . .
C8 C 0.44730(13) 0.7049(2) -0.01518(14) 0.0408(4) Uani 1 1 d . . . . .
H8 H 0.4413 0.7148 -0.0832 0.049 Uiso 1 1 calc R U . . .
C9 C 0.27435(16) 0.5799(4) -0.16443(16) 0.0722(7) Uani 1 1 d . . . . .
H9A H 0.2748 0.6991 -0.1803 0.108 Uiso 1 1 calc R U . . .
H9B H 0.2124 0.5316 -0.2042 0.108 Uiso 1 1 calc R U . . .
H9C H 0.3247 0.5222 -0.1801 0.108 Uiso 1 1 calc R U . . .
C10 C 0.22594(12) 0.5868(2) 0.11369(13) 0.0366(4) Uani 1 1 d . . . . .
C11 C 0.15806(12) 0.4512(2) 0.12021(12) 0.0322(4) Uani 1 1 d . . . . .
C12 C 0.18156(12) 0.2795(2) 0.11238(13) 0.0368(4) Uani 1 1 d . . . . .
H12 H 0.2412 0.2533 0.1075 0.044 Uiso 1 1 calc R U . . .
C13 C 0.11903(13) 0.1485(2) 0.11167(13) 0.0403(4) Uani 1 1 d . . . . .
H13 H 0.1352 0.0352 0.1057 0.048 Uiso 1 1 calc R U . . .
C14 C 0.03212(13) 0.1910(2) 0.12010(14) 0.0411(4) Uani 1 1 d . . . . .
C15 C 0.00527(13) 0.3559(2) 0.12967(14) 0.0398(4) Uani 1 1 d . . . . .
H15 H -0.0540 0.3796 0.1360 0.048 Uiso 1 1 calc R U . . .
C16 C 0.06870(12) 0.4859(2) 0.12965(12) 0.0334(4) Uani 1 1 d . . . . .
Cl1 Cl 0.03207(3) 0.69181(6) 0.14373(4) 0.04743(17) Uani 1 1 d . . . . .
F1 F -0.03085(9) 0.06512(15) 0.11894(10) 0.0646(4) Uani 1 1 d . . . . .
O1 O 0.68287(9) 0.8983(2) 0.11094(10) 0.0555(4) Uani 1 1 d . . . . .
O2 O 0.60874(10) 0.8366(2) -0.05449(11) 0.0566(4) Uani 1 1 d . . . . .
O3 O 0.29090(9) 0.5605(2) -0.05882(10) 0.0591(4) Uani 1 1 d . . . . .
O4 O 0.31685(8) 0.52082(16) 0.13770(10) 0.0448(3) Uani 1 1 d . . . . .
O5 O 0.20704(10) 0.73283(17) 0.08994(12) 0.0577(4) Uani 1 1 d . . . . .

loop_
_atom_site_aniso_label
_atom_site_aniso_U_11
_atom_site_aniso_U_22
_atom_site_aniso_U_33
_atom_site_aniso_U_23
_atom_site_aniso_U_13
_atom_site_aniso_U_12
Cl1 0.0508(3) 0.0376(3) 0.0598(3) -0.0018(2) 0.0270(2) 0.0058(2)
C16 0.0366(9) 0.0337(9) 0.0299(9) 0.0007(7) 0.0122(7) 0.0018(8)
C11 0.0321(9) 0.0341(9) 0.0294(9) 0.0017(7) 0.0098(7) -0.0005(7)
C12 0.0318(9) 0.0401(10) 0.0370(10) 0.0000(8) 0.0105(7) 0.0018(8)
C10 0.0358(9) 0.0382(10) 0.0359(10) -0.0007(8) 0.0132(8) -0.0021(8)
C8 0.0388(10) 0.0503(12) 0.0322(9) 0.0014(8) 0.0116(8) -0.0018(9)
C7 0.0317(9) 0.0451(11) 0.0386(10) -0.0028(8) 0.0067(8) -0.0046(8)
C13 0.0449(10) 0.0315(9) 0.0431(11) 0.0014(8) 0.0141(8) 0.0005(8)
C2 0.0378(10) 0.0440(11) 0.0433(11) 0.0001(9) 0.0159(8) -0.0011(8)
C15 0.0350(9) 0.0453(11) 0.0436(10) 0.0009(8) 0.0195(8) -0.0009(8)
C6 0.0312(9) 0.0389(10) 0.0414(10) 0.0038(8) 0.0141(8) -0.0024(8)
C5 0.0379(10) 0.0578(12) 0.0331(10) -0.0006(9) 0.0129(8) -0.0040(9)
C3 0.0327(9) 0.0376(10) 0.0399(10) -0.0014(8) 0.0146(8) -0.0009(8)
C14 0.0413(10) 0.0381(10) 0.0453(11) 0.0026(8) 0.0173(8) -0.0103(8)
C4 0.0335(9) 0.0523(11) 0.0366(10) -0.0087(9) 0.0100(8) -0.0087(9)
C1 0.0453(12) 0.0943(19) 0.0682(15) -0.0143(13) 0.0280(11) -0.0285(12)
C9 0.0534(13) 0.106(2) 0.0417(13) -0.0178(12) -0.0017(10) -0.0018(14)
O4 0.0311(6) 0.0496(8) 0.0522(8) 0.0122(6) 0.0135(6) -0.0034(6)
O2 0.0498(8) 0.0791(11) 0.0451(8) 0.0012(7) 0.0221(7) -0.0112(8)
O3 0.0417(8) 0.0836(11) 0.0431(8) -0.0094(7) 0.0046(6) -0.0206(8)
O1 0.0400(7) 0.0802(11) 0.0501(8) -0.0107(7) 0.0208(6) -0.0222(7)
O5 0.0512(8) 0.0376(8) 0.0935(12) 0.0077(7) 0.0370(8) -0.0009(7)
F1 0.0599(7) 0.0441(7) 0.0992(10) -0.0020(6) 0.0399(7) -0.0185(6)

loop_
_atom_type_symbol
_atom_type_description
_atom_type_scat_dispersion_real
_atom_type_scat_dispersion_imag
_atom_type_scat_source
C C 0.0033 0.0016 'International Tables Vol C Tables 4.2.6.8 and 6.1.1.4'
H H 0.0000 0.0000 'International Tables Vol C Tables 4.2.6.8 and 6.1.1.4'
O O 0.0106 0.0060 'International Tables Vol C Tables 4.2.6.8 and 6.1.1.4'
F F 0.0171 0.0103 'International Tables Vol C Tables 4.2.6.8 and 6.1.1.4'
Cl Cl 0.1484 0.1585 'International Tables Vol C Tables 4.2.6.8 and 6.1.1.4'

loop_
_geom_angle_atom_site_label_1
_geom_angle_atom_site_label_2
_geom_angle_atom_site_label_3
_geom_angle
_geom_angle_site_symmetry_1
_geom_angle_site_symmetry_3
C15 C16 C11 121.21(16) . .
C15 C16 Cl1 116.45(13) . .
C11 C16 Cl1 122.33(13) . .
C16 C11 C12 117.52(16) . .
C16 C11 C10 123.15(15) . .
C12 C11 C10 119.27(15) . .
C13 C12 C11 122.03(17) . .
C13 C12 H12 119.0 . .
C11 C12 H12 119.0 . .
O5 C10 O4 122.79(17) . .
O5 C10 C11 127.33(17) . .
O4 C10 C11 109.87(15) . .
C7 C8 C3 120.10(17) . .
C7 C8 H8 120.0 . .
C3 C8 H8 120.0 . .
O3 C7 C8 125.47(17) . .
O3 C7 C6 115.72(16) . .
C8 C7 C6 118.78(16) . .
C14 C13 C12 117.64(17) . .
C14 C13 H13 121.2 . .
C12 C13 H13 121.2 . .
O2 C2 O1 123.32(17) . .
O2 C2 C3 124.86(17) . .
O1 C2 C3 111.80(16) . .
C14 C15 C16 118.27(16) . .
C14 C15 H15 120.9 . .
C16 C15 H15 120.9 . .
C5 C6 C7 121.51(16) . .
C5 C6 O4 119.26(16) . .
C7 C6 O4 118.92(15) . .
C6 C5 C4 119.67(17) . .
C6 C5 H5 120.2 . .
C4 C5 H5 120.2 . .
C4 C3 C8 120.08(17) . .
C4 C3 C2 122.39(16) . .
C8 C3 C2 117.44(16) . .
F1 C14 C13 118.90(16) . .
F1 C14 C15 117.79(16) . .
C13 C14 C15 123.32(17) . .
C5 C4 C3 119.85(16) . .
C5 C4 H4 120.1 . .
C3 C4 H4 120.1 . .
O1 C1 H1A 109.5 . .
O1 C1 H1B 109.5 . .
H1A C1 H1B 109.5 . .
O1 C1 H1C 109.5 . .
H1A C1 H1C 109.5 . .
H1B C1 H1C 109.5 . .
O3 C9 H9A 109.5 . .
O3 C9 H9B 109.5 . .
H9A C9 H9B 109.5 . .
O3 C9 H9C 109.5 . .
H9A C9 H9C 109.5 . .
H9B C9 H9C 109.5 . .
C10 O4 C6 118.42(14) . .
C7 O3 C9 117.52(16) . .
C2 O1 C1 115.94(15) . .

loop_
_geom_bond_atom_site_label_1
_geom_bond_atom_site_label_2
_geom_bond_distance
_geom_bond_site_symmetry_2
Cl1 C16 1.7339(18) .
C16 C15 1.383(2) .
C16 C11 1.399(2) .
C11 C12 1.402(2) .
C11 C10 1.485(2) .
C12 C13 1.377(2) .
C12 H12 0.9300 .
C10 O5 1.196(2) .
C10 O4 1.361(2) .
C8 C7 1.381(3) .
C8 C3 1.396(2) .
C8 H8 0.9300 .
C7 O3 1.365(2) .
C7 C6 1.395(2) .
C13 C14 1.371(3) .
C13 H13 0.9300 .
C2 O2 1.198(2) .
C2 O1 1.340(2) .
C2 C3 1.486(2) .
C15 C14 1.371(3) .
C15 H15 0.9300 .
C6 C5 1.370(2) .
C6 O4 1.398(2) .
C5 C4 1.384(2) .
C5 H5 0.9300 .
C3 C4 1.387(2) .
C14 F1 1.350(2) .
C4 H4 0.9300 .
C1 O1 1.443(2) .
C1 H1A 0.9600 .
C1 H1B 0.9600 .
C1 H1C 0.9600 .
C9 O3 1.422(2) .
C9 H9A 0.9600 .
C9 H9B 0.9600 .
C9 H9C 0.9600 .

loop_
_geom_hbond_atom_site_label_D
_geom_hbond_atom_site_label_H
_geom_hbond_atom_site_label_A
_geom_hbond_distance_DH
_geom_hbond_distance_HA
_geom_hbond_distance_DA
_geom_hbond_angle_DHA
_geom_hbond_site_symmetry_A
C13 H13 O5 0.93 2.64 3.557(2) 171.2 1_545
C13 H13 O5 0.93 2.64 3.557(2) 171.2 1_545
